data_2102168
loop_
_publ_author_name
'Chohan, Zahid H.'
'Harrison, William T. A.'
'Howie, R. Alan'
'Milne, Bruce F.'
'Wardell, James L.'

_publ_section_title
;
 Crystallographic and molecular mechanics investigation of an
 order--disorder transition and dimorphism in
 5<i>H</i>,10<i>H</i>-dithiolo[2,3-<i>b</i>]-2,5-benzodithiocine-2-thione
;
_journal_issue 6
_journal_name_full 'Acta Crystallographica Section B'
_journal_page_first 1011
_journal_page_last 1017
_journal_paper_doi 10.1107/S0108768100010636
_journal_volume 56
_journal_year 2000
_chemical_formula_moiety 'C11 H8 S5'
_chemical_formula_sum 'C11 H8 S5'
_chemical_formula_weight 300.47
_chemical_melting_point 479
_chemical_name_systematic
;5H,10H-Dithiolo[2,3-b][2,5]benzodithiocine-2-thione (C-centred monoclinic
 form)
;
_space_group_IT_number 12
_symmetry_cell_setting monoclinic
_symmetry_space_group_name_Hall '-C 2y'
_symmetry_space_group_name_H-M 'C 1 2/m 1'
_atom_sites_solution_hydrogens geom
_atom_sites_solution_primary direct
_atom_sites_solution_secondary difmap
_audit_creation_method SHELXL-97
_cell_angle_alpha 90.00
_cell_angle_beta 102.80(5)
_cell_angle_gamma 90.00
_cell_formula_units_Z 4
_cell_length_a 12.075(8)
_cell_length_b 11.825(8)
_cell_length_c 9.063(6)
_cell_measurement_reflns_used 14
_cell_measurement_temperature 298(2)
_cell_measurement_theta_max 12.9
_cell_measurement_theta_min 10.8
_cell_volume 1261.9(15)
_computing_cell_refinement 'Nicolet P3 software (Nicolet, 1980)'
_computing_data_collection 'Nicolet P3 software (Nicolet, 1980)'
_computing_data_reduction 'RDNIC (Howie, 1980)'
_computing_molecular_graphics 'ORTEX (McArdle, 1994)'
_computing_publication_material 'SHELXL-97 (Sheldrick, 1997)'
_computing_structure_refinement 'SHELXL-97 (Sheldrick, 1997)'
_computing_structure_solution 'SHELXS-97 (Sheldrick, 1990)'
_diffrn_ambient_temperature 298(2)
_diffrn_measured_fraction_theta_full 0.498
_diffrn_measured_fraction_theta_max 0.498
_diffrn_measurement_device_type 'Nicolet P3'
_diffrn_measurement_method \q--2\q
_diffrn_radiation_monochromator graphite
_diffrn_radiation_source 'normal-focus sealed tube'
_diffrn_radiation_type MoK\a
_diffrn_radiation_wavelength 0.71073
_diffrn_reflns_av_R_equivalents 0.0238
_diffrn_reflns_av_sigmaI/netI 0.0468
_diffrn_reflns_limit_h_max 16
_diffrn_reflns_limit_h_min -16
_diffrn_reflns_limit_k_max 0
_diffrn_reflns_limit_k_min -16
_diffrn_reflns_limit_l_max 12
_diffrn_reflns_limit_l_min 0
_diffrn_reflns_number 2034
_diffrn_reflns_theta_full 30.09
_diffrn_reflns_theta_max 30.09
_diffrn_reflns_theta_min 2.30
_diffrn_standards_decay_% 0.0
_diffrn_standards_interval_count 50
_diffrn_standards_number 2
_exptl_absorpt_coefficient_mu 0.885
_exptl_absorpt_correction_T_max 0.719
_exptl_absorpt_correction_T_min 0.619
_exptl_absorpt_correction_type \y
_exptl_crystal_colour 'pale brown'
_exptl_crystal_density_diffrn 1.582
_exptl_crystal_density_method 'not measured'
_exptl_crystal_description block
_exptl_crystal_F_000 616
_exptl_crystal_size_max 0.60
_exptl_crystal_size_mid 0.46
_exptl_crystal_size_min 0.40
_refine_diff_density_max 0.92
_refine_diff_density_min -0.95
_refine_diff_density_rms 0.097
_refine_ls_extinction_method none
_refine_ls_goodness_of_fit_ref 1.053
_refine_ls_hydrogen_treatment refU
_refine_ls_matrix_type full
_refine_ls_number_parameters 78
_refine_ls_number_reflns 1932
_refine_ls_number_restraints 0
_refine_ls_restrained_S_all 1.053
_refine_ls_R_factor_all 0.1370
_refine_ls_R_factor_gt 0.0862
_refine_ls_shift/su_max 0.000
_refine_ls_shift/su_mean 0.000
_refine_ls_structure_factor_coef Fsqd
_refine_ls_weighting_details 'w=1/[\s^2^(Fo^2^)+(0.0535P)^2^+8.1837P] where P=(Fo^2^+2Fc^2^)/3'
_refine_ls_weighting_scheme calc
_refine_ls_wR_factor_gt 0.1847
_refine_ls_wR_factor_ref 0.2153
_reflns_number_gt 1166
_reflns_number_total 1932
_reflns_threshold_expression >2sigma(I)
_cod_data_source_file bm0027.cif
_cod_data_source_block alphaprime-2
_cod_depositor_comments
;
The following automatic conversions were performed:

'_refine_ls_weighting_scheme' value 'calc
w=1/[\s^2^(Fo^2^)+(0.0535P)^2^+8.1837P] where P=(Fo^2^+2Fc^2^)/3' was
changed to 'calc'. New tag '_refine_ls_weighting_details' was
created. The value of the new tag was set to
'w=1/[\s^2^(Fo^2^)+(0.0535P)^2^+8.1837P] where P=(Fo^2^+2Fc^2^)/3'.

Automatic conversion script
Id: cif_fix_values 3143 2015-03-26 13:38:13Z robertas 
;
_cod_original_sg_symbol_H-M 'C 2/m'
_cod_database_code 2102168
_cod_database_fobs_code 2102168

loop_
_symmetry_equiv_pos_as_xyz
'x, y, z'
'x, -y, z'
'x+1/2, y+1/2, z'
'x+1/2, -y+1/2, z'
'-x, -y, -z'
'-x, y, -z'
'-x+1/2, -y+1/2, -z'
'-x+1/2, y+1/2, -z'

loop_
_atom_site_label
_atom_site_type_symbol
_atom_site_fract_x
_atom_site_fract_y
_atom_site_fract_z
_atom_site_U_iso_or_equiv
_atom_site_adp_type
_atom_site_occupancy
_atom_site_calc_flag
_atom_site_refinement_flags
S1 S 0.3778(2) 0.0000 0.3365(3) 0.147(2) Uani 1 d S
S2 S 0.34509(12) 0.12081(14) 0.04410(17) 0.0728(5) Uani 1 d .
S3 S 0.32964(15) 0.1438(2) -0.2844(2) 0.1171(10) Uani 1 d .
C1 C 0.3580(6) 0.0000 0.1521(8) 0.076(3) Uani 1 d S
C2 C 0.3363(3) 0.0564(4) -0.1288(5) 0.0438(10) Uani 1 d .
C3 C 0.1916(4) 0.1264(5) -0.3999(6) 0.0654(15) Uani 1 d .
H3A H 0.1592 0.2008 -0.4259 0.12(2) Uiso 1 calc R
H3B H 0.1987 0.0901 -0.4933 0.12(2) Uiso 1 calc R
C4 C 0.1097(3) 0.0589(4) -0.3320(5) 0.0430(10) Uani 1 d .
C5 C 0.0330(4) 0.1159(4) -0.2676(6) 0.0541(12) Uani 1 d .
H5 H 0.0330 0.1946 -0.2675 0.074(13) Uiso 1 calc R
C6 C -0.0439(4) 0.0585(5) -0.2031(6) 0.0669(15) Uani 1 d .
H6 H -0.0953 0.0982 -0.1600 0.074(13) Uiso 1 calc R

loop_
_atom_site_aniso_label
_atom_site_aniso_U_11
_atom_site_aniso_U_22
_atom_site_aniso_U_33
_atom_site_aniso_U_23
_atom_site_aniso_U_13
_atom_site_aniso_U_12
S1 0.0658(15) 0.340(6) 0.0355(10) 0.000 0.0101(10) 0.000
S2 0.0597(8) 0.0762(10) 0.0714(9) -0.0334(8) -0.0094(6) 0.0100(7)
S3 0.0766(11) 0.148(2) 0.1040(14) 0.0790(14) -0.0280(9) -0.0657(12)
C1 0.030(3) 0.153(9) 0.043(4) 0.000 0.002(3) 0.000
C2 0.036(2) 0.051(2) 0.043(2) 0.006(2) 0.0052(16) -0.0041(18)
C3 0.059(3) 0.079(4) 0.054(3) 0.018(3) 0.003(2) -0.013(3)
C4 0.037(2) 0.051(2) 0.0369(19) 0.0057(18) -0.0012(16) 0.0004(18)
C5 0.045(2) 0.047(3) 0.063(3) -0.004(2) -0.002(2) 0.008(2)
C6 0.043(3) 0.087(4) 0.069(3) -0.012(3) 0.010(2) 0.011(3)

loop_
_atom_type_symbol
_atom_type_description
_atom_type_scat_dispersion_real
_atom_type_scat_dispersion_imag
_atom_type_scat_source
C C 0.0033 0.0016 'International Tables Vol C Tables 4.2.6.8 and 6.1.1.4'
H H 0.0000 0.0000 'International Tables Vol C Tables 4.2.6.8 and 6.1.1.4'
S S 0.1246 0.1234 'International Tables Vol C Tables 4.2.6.8 and 6.1.1.4'

loop_
_geom_angle_atom_site_label_1
_geom_angle_atom_site_label_2
_geom_angle_atom_site_label_3
_geom_angle
_geom_angle_site_symmetry_1
_geom_angle_site_symmetry_3
_geom_angle_publ_flag
C1 S2 C2 97.5(3) . . yes
C2 S3 C3 106.2(2) . . yes
S1 C1 S2 123.8(2) . 2 yes
S1 C1 S2 123.8(2) . . yes
S2 C1 S2 112.4(4) 2 . yes
C2 C2 S2 116.20(16) 2 . yes
C2 C2 S3 126.55(18) 2 . yes
S2 C2 S3 117.2(3) . . yes
C4 C3 S3 115.9(3) . . yes
C5 C4 C4 119.4(3) . 2 yes
C5 C4 C3 118.6(5) . . yes
C4 C4 C3 122.1(3) 2 . yes
C4 C5 C6 121.2(5) . . yes
C5 C6 C6 119.5(3) . 2 yes

loop_
_geom_bond_atom_site_label_1
_geom_bond_atom_site_label_2
_geom_bond_distance
_geom_bond_site_symmetry_2
_geom_bond_publ_flag
S1 C1 1.635(8) . yes
S2 C1 1.719(4) . yes
S2 C2 1.724(5) . yes
S3 C2 1.735(5) . yes
S3 C3 1.773(5) . yes
C1 S2 1.719(4) 2 yes
C2 C2 1.334(9) 2 yes
C3 C4 1.506(7) . yes
C4 C5 1.376(6) . yes
C4 C4 1.392(9) 2 yes
C5 C6 1.380(7) . yes
C6 C6 1.384(12) 2 yes

loop_
_geom_torsion_atom_site_label_1
_geom_torsion_atom_site_label_2
_geom_torsion_atom_site_label_3
_geom_torsion_atom_site_label_4
_geom_torsion
_geom_torsion_site_symmetry_1
_geom_torsion_site_symmetry_3
_geom_torsion_site_symmetry_4
C2 S2 C1 S1 176.4(4) . . .
C2 S2 C1 S2 -4.8(4) . . 2
C1 S2 C2 C2 3.0(3) . . 2
C1 S2 C2 S3 -176.4(3) . . .
C3 S3 C2 C2 68.6(3) . . 2
C3 S3 C2 S2 -112.1(3) . . .
C2 S3 C3 C4 8.7(5) . . .
S3 C3 C4 C5 98.5(5) . . .
S3 C3 C4 C4 -81.2(4) . . 2
C4 C4 C5 C6 0.0(5) 2 . .
C3 C4 C5 C6 -179.8(4) . . .
C4 C5 C6 C6 0.0(5) . . 2
S2 C2 C2 S2 0.0 . 2 2
S2 C2 C2 S3 -179.4(3) . 2 2
C3 C4 C4 C3 0.0 . 2 2
C3 C4 C4 C5 179.7(5) . 2 2
C5 C6 C6 C5 0.0 . 2 2
